data_7035069
loop_
_publ_author_name
'Beyeh, Ngong Kodiah'
'Puttreddy, Rakesh'

_publ_section_title
;
 Methylresorcinarene: a reaction vessel to control the coordination
 geometry of copper(ii) in pyridine N-oxide copper(ii) complexes.
;
_journal_issue 21
_journal_name_full 'Dalton transactions (Cambridge, England : 2003)'
_journal_page_first 9881
_journal_page_last 9886
_journal_paper_doi 10.1039/c5dt01143d
_journal_volume 44
_journal_year 2015
_chemical_formula_moiety '2(C40 H48 O8), C12 H8 Cu N2 O6, 4(H2 O), 2(O)'
_chemical_formula_sum 'C92 H112 Cu N2 O28'
_chemical_formula_weight 1757.37
_chemical_name_systematic
;
 ?
;
_space_group_crystal_system triclinic
_space_group_IT_number 2
_space_group_name_Hall '-P 1'
_space_group_name_H-M_alt 'P -1'
_symmetry_space_group_name_Hall '-P 1'
_symmetry_space_group_name_H-M 'P -1'
_atom_sites_solution_hydrogens mixed
_atom_sites_solution_primary iterative
_audit_creation_date 2015-03-03
_audit_creation_method
;
Olex2 1.2
(compiled 2014.05.21 svn.r2940 for OlexSys, GUI svn.r4846)
;
_audit_update_record
;
2015-03-16 deposited with the CCDC.
2015-04-22 downloaded from the CCDC.
;
_cell_angle_alpha 81.845(4)
_cell_angle_beta 73.601(5)
_cell_angle_gamma 69.069(5)
_cell_formula_units_Z 1
_cell_length_a 12.1909(7)
_cell_length_b 12.7422(6)
_cell_length_c 15.5226(9)
_cell_measurement_reflns_used 3760
_cell_measurement_temperature 170
_cell_measurement_theta_max 27.7680
_cell_measurement_theta_min 3.4160
_cell_volume 2158.3(2)
_computing_cell_refinement
;
CrysAlisPro, Agilent Technologies,
Version 1.171.37.35 (release 13-08-2014 CrysAlis171 .NET)
(compiled Aug 13 2014,18:06:01)
;
_computing_data_collection
;
CrysAlisPro, Agilent Technologies,
Version 1.171.37.35 (release 13-08-2014 CrysAlis171 .NET)
(compiled Aug 13 2014,18:06:01)
;
_computing_data_reduction
;
CrysAlisPro, Agilent Technologies,
Version 1.171.37.35 (release 13-08-2014 CrysAlis171 .NET)
(compiled Aug 13 2014,18:06:01)
;
_computing_molecular_graphics 'Olex2 (Dolomanov et al., 2009)'
_computing_publication_material 'Olex2 (Dolomanov et al., 2009)'
_computing_structure_refinement 'ShelXL (Sheldrick, 2008)'
_computing_structure_solution
;
Superflip (Palatinus & Chapuis, 2007;Palatinus & van der Lee, 2008;
Palatinus et al., 2012)
;
_diffrn_ambient_temperature 170
_diffrn_detector 'CCD plate'
_diffrn_detector_area_resol_mean 8.0053
_diffrn_detector_type Eos
_diffrn_measured_fraction_theta_full 0.998
_diffrn_measured_fraction_theta_max 0.998
_diffrn_measurement_details
;
  1 omega  -90.00   13.00   1.0000  100.0000
omega____ theta____ kappa____ phi______ frames
    -      -18.2930  -19.0000   30.0000 103

  2 omega  -86.00   12.00   1.0000  100.0000
omega____ theta____ kappa____ phi______ frames
    -      -18.2930  -77.0000 -150.0000 98

  3 omega  -28.00    1.00   1.0000  100.0000
omega____ theta____ kappa____ phi______ frames
    -      -18.2930  -57.0000  -30.0000 29

  4 omega  -47.00   50.00   1.0000  100.0000
omega____ theta____ kappa____ phi______ frames
    -      -18.2930   77.0000  -30.0000 97

  5 omega   15.00   61.00   1.0000  100.0000
omega____ theta____ kappa____ phi______ frames
    -       19.5430  -99.0000  120.0000 46

  6 omega   41.00   66.00   1.0000  100.0000
omega____ theta____ kappa____ phi______ frames
    -       19.5430 -107.0000  121.0000 25
;
_diffrn_measurement_device 'four-circle diffractometer'
_diffrn_measurement_device_type 'SuperNova, Single source at offset, Eos'
_diffrn_measurement_method '\w scans'
_diffrn_orient_matrix_UB_11 -0.0331426000
_diffrn_orient_matrix_UB_12 0.0066792000
_diffrn_orient_matrix_UB_13 0.0456293000
_diffrn_orient_matrix_UB_21 -0.0397659000
_diffrn_orient_matrix_UB_22 -0.0249892000
_diffrn_orient_matrix_UB_23 -0.0075509000
_diffrn_orient_matrix_UB_31 0.0382176000
_diffrn_orient_matrix_UB_32 -0.0537618000
_diffrn_orient_matrix_UB_33 0.0115997000
_diffrn_radiation_monochromator mirror
_diffrn_radiation_probe x-ray
_diffrn_radiation_type MoK\a
_diffrn_radiation_wavelength 0.71073
_diffrn_reflns_av_R_equivalents 0.0393
_diffrn_reflns_av_unetI/netI 0.0746
_diffrn_reflns_laue_measured_fraction_full 0.998
_diffrn_reflns_laue_measured_fraction_max 0.998
_diffrn_reflns_limit_h_max 14
_diffrn_reflns_limit_h_min -14
_diffrn_reflns_limit_k_max 15
_diffrn_reflns_limit_k_min -15
_diffrn_reflns_limit_l_max 18
_diffrn_reflns_limit_l_min -14
_diffrn_reflns_number 14471
_diffrn_reflns_point_group_measured_fraction_full 0.998
_diffrn_reflns_point_group_measured_fraction_max 0.998
_diffrn_reflns_theta_full 25.250
_diffrn_reflns_theta_max 25.249
_diffrn_reflns_theta_min 3.048
_diffrn_source 'SuperNova (Mo) X-ray Source'
_exptl_absorpt_coefficient_mu 0.336
_exptl_absorpt_correction_T_max 1.00000
_exptl_absorpt_correction_T_min 0.73156
_exptl_absorpt_correction_type multi-scan
_exptl_absorpt_process_details
;
CrysAlisPro, Agilent Technologies,
Version 1.171.37.35 (release 13-08-2014 CrysAlis171 .NET)
(compiled Aug 13 2014,18:06:01)
Empirical absorption correction using spherical harmonics,
 implemented in SCALE3 ABSPACK scaling algorithm.
Empirical absorption correction using spherical harmonics,
 implemented in SCALE3 ABSPACK scaling algorithm.
;
_exptl_crystal_colour 'light yellow'
_exptl_crystal_colour_modifier light
_exptl_crystal_colour_primary yellow
_exptl_crystal_density_diffrn 1.352
_exptl_crystal_F_000 931
_exptl_crystal_size_max 0.1543
_exptl_crystal_size_mid 0.1409
_exptl_crystal_size_min 0.0854
_refine_diff_density_max 0.839
_refine_diff_density_min -1.117
_refine_diff_density_rms 0.111
_refine_ls_extinction_method none
_refine_ls_goodness_of_fit_ref 1.093
_refine_ls_hydrogen_treatment mixed
_refine_ls_matrix_type full
_refine_ls_number_parameters 615
_refine_ls_number_reflns 7807
_refine_ls_number_restraints 12
_refine_ls_restrained_S_all 1.189
_refine_ls_R_factor_all 0.1070
_refine_ls_R_factor_gt 0.0755
_refine_ls_shift/su_max 0.000
_refine_ls_shift/su_mean 0.000
_refine_ls_structure_factor_coef Fsqd
_refine_ls_weighting_details 'w=1/[\s^2^(Fo^2^)+(0.1057P)^2^+3.7171P] where P=(Fo^2^+2Fc^2^)/3'
_refine_ls_weighting_scheme calc
_refine_ls_wR_factor_gt 0.2005
_refine_ls_wR_factor_ref 0.2229
_reflns_Friedel_coverage 0.000
_reflns_number_gt 5613
_reflns_number_total 7807
_reflns_threshold_expression 'I > 2\s(I)'
_cod_data_source_file c5dt01143d2.cif
_cod_data_source_block VI
_cod_depositor_comments 'Adding full bibliography for 7035064--7035069.cif.'
_cod_database_code 7035069
_shelxl_version_number 2013-4
_chemical_oxdiff_formula 'C20 H20 N1 O9'
_shelx_space_group_comment
;
The symmetry employed for this shelxl refinement is uniquely defined
by the following loop, which should always be used as a source of
symmetry information in preference to the above space-group names.
They are only intended as comments.
;
_reflns_odcompleteness_completeness 99.83
_reflns_odcompleteness_iscentric 1
_reflns_odcompleteness_theta 26.32
_olex2_refinement_description
;
1. Fixed Uiso
 At 1.2 times of:
  All C(H) groups, All C(H,H) groups
 At 1.5 times of:
  All C(H,H,H) groups
2. Restrained distances
 H3-O3
 0.85 with sigma of 0.02
 H2-O2
 0.85 with sigma of 0.02
 O4-H4
 0.85 with sigma of 0.02
 O5-H5
 0.85 with sigma of 0.02
 H1-O1
 0.85 with sigma of 0.02
 H8-O8
 0.85 with sigma of 0.02
 O6-H6
 0.85 with sigma of 0.02
 O15-H15A
 0.85 with sigma of 0.02
 H15B-O15
 0.85 with sigma of 0.02
 H14A-H14B
 0.85 with sigma of 0.02
 H14B-H14A
 0.85 with sigma of 0.02
 H14A-O14
 0.85 with sigma of 0.02
3. Others
 Fixed Sof: O12(0.5) O13(0.5)
4.a Riding coordinates:
 O14(H14A,H14B)
4.b Ternary CH refined with riding coordinates:
 C8(H8A), C18(H18), C28(H28), C38(H38)
4.c Secondary CH2 refined with riding coordinates:
 C9(H9A,H9B), C19(H19A,H19B), C29(H29A,H29B), C39(H39A,H39B)
4.d Aromatic/amide H refined with riding coordinates:
 C6(H6A), C16(H16), C26(H26), C36(H36), C41(H41), C42(H42), C43(H43), C44(H44)
4.e Idealised Me refined as rotating group:
 C7(H7A,H7B,H7C), C10(H10A,H10B,H10C), C17(H17A,H17B,H17C), C20(H20A,H20B,
 H20C), C27(H27A,H27B,H27C), C30(H30A,H30B,H30C), C37(H37A,H37B,H37C), C40(H40A,
 H40B,H40C)
;
_olex2_submission_special_instructions 'No special instructions were received'

loop_
_space_group_symop_operation_xyz
'x, y, z'
'-x, -y, -z'

loop_
_atom_site_label
_atom_site_type_symbol
_atom_site_fract_x
_atom_site_fract_y
_atom_site_fract_z
_atom_site_U_iso_or_equiv
_atom_site_adp_type
_atom_site_occupancy
_atom_site_site_symmetry_order
_atom_site_calc_flag
_atom_site_refinement_flags_posn
_atom_site_refinement_flags_adp
_atom_site_refinement_flags_occupancy
_atom_site_disorder_assembly
_atom_site_disorder_group
O1 O 0.2925(3) -0.1963(2) 0.2155(2) 0.0237(7) Uani 1 1 d D . . . .
H1 H 0.222(3) -0.152(4) 0.234(4) 0.053(18) Uiso 1 1 d D . . . .
O2 O 0.6860(3) -0.1614(2) 0.1382(2) 0.0240(7) Uani 1 1 d D . . . .
H2 H 0.735(6) -0.228(3) 0.138(6) 0.10(3) Uiso 1 1 d D . . . .
O3 O 0.7335(3) 0.0378(2) 0.0948(2) 0.0238(7) Uani 1 1 d D . . . .
H3 H 0.721(5) -0.022(3) 0.115(4) 0.051(18) Uiso 1 1 d D . . . .
O4 O 0.5526(3) 0.4289(2) 0.1297(2) 0.0235(7) Uani 1 1 d D . . . .
H4 H 0.496(5) 0.482(4) 0.157(4) 0.07(2) Uiso 1 1 d D . . . .
O5 O 0.3353(3) 0.5844(2) 0.1993(2) 0.0227(7) Uani 1 1 d D . . . .
H5 H 0.310(5) 0.648(3) 0.221(4) 0.055(19) Uiso 1 1 d D . . . .
O6 O -0.0559(3) 0.5417(2) 0.2848(2) 0.0226(7) Uani 1 1 d D . . . .
H6 H -0.080(4) 0.488(3) 0.296(4) 0.034(15) Uiso 1 1 d D . . . .
O7 O -0.1306(3) 0.3567(2) 0.3008(2) 0.0228(7) Uani 1 1 d . . . . .
H7 H -0.161(5) 0.359(4) 0.265(4) 0.024(15) Uiso 1 1 d . . . . .
O8 O 0.0620(3) -0.0431(2) 0.2574(2) 0.0216(7) Uani 1 1 d D . . . .
H8 H 0.036(4) -0.038(4) 0.213(2) 0.032(15) Uiso 1 1 d D . . . .
C1 C 0.3377(4) -0.0888(3) 0.3090(3) 0.0154(9) Uani 1 1 d . . . . .
C2 C 0.3735(4) -0.1562(3) 0.2359(3) 0.0165(9) Uani 1 1 d . . . . .
C3 C 0.4903(4) -0.1840(3) 0.1788(3) 0.0194(9) Uani 1 1 d . . . . .
C4 C 0.5706(4) -0.1398(3) 0.1960(3) 0.0179(9) Uani 1 1 d . . . . .
C5 C 0.5381(4) -0.0680(3) 0.2658(3) 0.0169(9) Uani 1 1 d . . . . .
C6 C 0.4207(4) -0.0442(3) 0.3210(3) 0.0166(9) Uani 1 1 d . . . . .
H6A H 0.3965 0.0047 0.3688 0.020 Uiso 1 1 calc R . . . .
C7 C 0.5276(4) -0.2564(4) 0.0992(3) 0.0289(11) Uani 1 1 d . . . . .
H7A H 0.5754 -0.3334 0.1143 0.043 Uiso 1 1 calc GR . . . .
H7B H 0.5765 -0.2257 0.0474 0.043 Uiso 1 1 calc GR . . . .
H7C H 0.4549 -0.2571 0.0841 0.043 Uiso 1 1 calc GR . . . .
C8 C 0.6267(4) -0.0180(3) 0.2813(3) 0.0170(9) Uani 1 1 d . . . . .
H8A H 0.7092 -0.0639 0.2474 0.020 Uiso 1 1 calc R . . . .
C9 C 0.6304(4) -0.0277(3) 0.3799(3) 0.0217(9) Uani 1 1 d . . . . .
H9A H 0.6864 0.0094 0.3861 0.026 Uiso 1 1 calc R . . . .
H9B H 0.5486 0.0124 0.4167 0.026 Uiso 1 1 calc R . . . .
C10 C 0.6717(4) -0.1494(4) 0.4157(3) 0.0307(11) Uani 1 1 d . . . . .
H10A H 0.7516 -0.1901 0.3783 0.046 Uiso 1 1 calc GR . . . .
H10B H 0.6132 -0.1850 0.4139 0.046 Uiso 1 1 calc GR . . . .
H10C H 0.6767 -0.1512 0.4778 0.046 Uiso 1 1 calc GR . . . .
C11 C 0.6042(3) 0.1023(3) 0.2405(3) 0.0156(9) Uani 1 1 d . . . . .
C12 C 0.6577(4) 0.1228(3) 0.1513(3) 0.0190(9) Uani 1 1 d . . . . .
C13 C 0.6397(4) 0.2328(3) 0.1137(3) 0.0195(9) Uani 1 1 d . . . . .
C14 C 0.5640(4) 0.3220(3) 0.1692(3) 0.0189(9) Uani 1 1 d . . . . .
C15 C 0.5103(3) 0.3053(3) 0.2585(3) 0.0158(9) Uani 1 1 d . . . . .
C16 C 0.5301(3) 0.1941(3) 0.2931(3) 0.0164(9) Uani 1 1 d . . . . .
H16 H 0.4919 0.1808 0.3540 0.020 Uiso 1 1 calc R . . . .
C17 C 0.7046(4) 0.2537(4) 0.0181(3) 0.0259(10) Uani 1 1 d . . . . .
H17A H 0.6577 0.3263 -0.0055 0.039 Uiso 1 1 calc GR . . . .
H17B H 0.7130 0.1937 -0.0190 0.039 Uiso 1 1 calc GR . . . .
H17C H 0.7852 0.2546 0.0165 0.039 Uiso 1 1 calc GR . . . .
C18 C 0.4304(4) 0.4053(3) 0.3176(3) 0.0182(9) Uani 1 1 d . . . . .
H18 H 0.4608 0.4693 0.2923 0.022 Uiso 1 1 calc R . . . .
C19 C 0.4383(4) 0.3849(3) 0.4151(3) 0.0224(10) Uani 1 1 d . . . . .
H19A H 0.4073 0.3227 0.4427 0.027 Uiso 1 1 calc R . . . .
H19B H 0.5245 0.3610 0.4166 0.027 Uiso 1 1 calc R . . . .
C20 C 0.3669(5) 0.4882(4) 0.4710(4) 0.0357(12) Uani 1 1 d . . . . .
H20A H 0.3958 0.5507 0.4434 0.054 Uiso 1 1 calc GR . . . .
H20B H 0.3786 0.4710 0.5321 0.054 Uiso 1 1 calc GR . . . .
H20C H 0.2806 0.5092 0.4736 0.054 Uiso 1 1 calc GR . . . .
C21 C 0.2999(4) 0.4416(3) 0.3087(3) 0.0162(9) Uani 1 1 d . . . . .
C22 C 0.2549(4) 0.5330(3) 0.2527(3) 0.0186(9) Uani 1 1 d . . . . .
C23 C 0.1356(4) 0.5681(3) 0.2443(3) 0.0169(9) Uani 1 1 d . . . . .
C24 C 0.0615(3) 0.5073(3) 0.2939(3) 0.0154(8) Uani 1 1 d . . . . .
C25 C 0.1023(4) 0.4157(3) 0.3527(3) 0.0158(9) Uani 1 1 d . . . . .
C26 C 0.2215(3) 0.3850(3) 0.3573(3) 0.0156(9) Uani 1 1 d . . . . .
H26 H 0.2512 0.3222 0.3954 0.019 Uiso 1 1 calc R . . . .
C27 C 0.0870(4) 0.6669(3) 0.1835(3) 0.0212(9) Uani 1 1 d . . . . .
H27A H 0.0838 0.6396 0.1287 0.032 Uiso 1 1 calc GR . . . .
H27B H 0.1404 0.7125 0.1678 0.032 Uiso 1 1 calc GR . . . .
H27C H 0.0053 0.7129 0.2146 0.032 Uiso 1 1 calc GR . . . .
C28 C 0.0190(3) 0.3547(3) 0.4117(3) 0.0146(8) Uani 1 1 d . . . . .
H28 H -0.0659 0.4073 0.4172 0.018 Uiso 1 1 calc R . . . .
C29 C 0.0373(4) 0.3290(3) 0.5073(3) 0.0184(9) Uani 1 1 d . . . . .
H29A H 0.1220 0.2795 0.5039 0.022 Uiso 1 1 calc R . . . .
H29B H 0.0258 0.4002 0.5328 0.022 Uiso 1 1 calc R . . . .
C30 C -0.0478(4) 0.2728(4) 0.5710(3) 0.0243(10) Uani 1 1 d . . . . .
H30A H -0.0360 0.2013 0.5472 0.036 Uiso 1 1 calc GR . . . .
H30B H -0.1320 0.3222 0.5767 0.036 Uiso 1 1 calc GR . . . .
H30C H -0.0301 0.2588 0.6302 0.036 Uiso 1 1 calc GR . . . .
C31 C 0.0297(4) 0.2506(3) 0.3675(3) 0.0160(9) Uani 1 1 d . . . . .
C32 C -0.0463(4) 0.2529(3) 0.3152(3) 0.0167(9) Uani 1 1 d . . . . .
C33 C -0.0413(4) 0.1571(3) 0.2782(3) 0.0181(9) Uani 1 1 d . . . . .
C34 C 0.0479(4) 0.0552(3) 0.2942(3) 0.0175(9) Uani 1 1 d . . . . .
C35 C 0.1236(3) 0.0474(3) 0.3489(3) 0.0148(8) Uani 1 1 d . . . . .
C36 C 0.1134(3) 0.1464(3) 0.3837(3) 0.0159(9) Uani 1 1 d . . . . .
H36 H 0.1658 0.1428 0.4200 0.019 Uiso 1 1 calc R . . . .
C37 C -0.1318(4) 0.1607(4) 0.2285(3) 0.0238(10) Uani 1 1 d . . . . .
H37A H -0.1035 0.1814 0.1650 0.036 Uiso 1 1 calc GR . . . .
H37B H -0.2102 0.2166 0.2544 0.036 Uiso 1 1 calc GR . . . .
H37C H -0.1409 0.0865 0.2337 0.036 Uiso 1 1 calc GR . . . .
C38 C 0.2123(3) -0.0650(3) 0.3731(3) 0.0145(8) Uani 1 1 d . . . . .
H38 H 0.1811 -0.1245 0.3647 0.017 Uiso 1 1 calc R . . . .
C39 C 0.2143(4) -0.0748(3) 0.4723(3) 0.0195(9) Uani 1 1 d . . . . .
H39A H 0.2466 -0.0181 0.4831 0.023 Uiso 1 1 calc R . . . .
H39B H 0.1301 -0.0575 0.5100 0.023 Uiso 1 1 calc R . . . .
C40 C 0.2905(4) -0.1905(4) 0.5012(3) 0.0260(10) Uani 1 1 d . . . . .
H40A H 0.3751 -0.2064 0.4669 0.039 Uiso 1 1 calc GR . . . .
H40B H 0.2599 -0.2474 0.4898 0.039 Uiso 1 1 calc GR . . . .
H40C H 0.2855 -0.1925 0.5655 0.039 Uiso 1 1 calc GR . . . .
Cu1 Cu 0.0000 0.5000 0.0000 0.0333(3) Uani 1 2 d S T P . .
O9 O 0.1196(3) 0.4428(3) 0.0670(3) 0.0428(10) Uani 1 1 d . . . . .
O10 O -0.0370(3) 0.3625(3) 0.0224(2) 0.0306(8) Uani 1 1 d . . . . .
O11 O 0.0383(3) 0.1806(3) -0.0028(3) 0.0447(10) Uani 1 1 d . . . . .
N1 N 0.1733(3) 0.3336(3) 0.0866(3) 0.0290(9) Uani 1 1 d . . . . .
C41 C 0.2615(4) 0.3149(4) 0.1299(3) 0.0299(11) Uani 1 1 d . . . . .
H41 H 0.2768 0.3768 0.1457 0.036 Uiso 1 1 calc R . . . .
C42 C 0.3284(4) 0.2076(4) 0.1509(3) 0.0300(11) Uani 1 1 d . . . . .
H42 H 0.3889 0.1953 0.1822 0.036 Uiso 1 1 calc R . . . .
C43 C 0.3084(4) 0.1178(4) 0.1269(3) 0.0310(11) Uani 1 1 d . . . . .
H43 H 0.3564 0.0429 0.1393 0.037 Uiso 1 1 calc R . . . .
C44 C 0.2176(4) 0.1385(4) 0.0845(3) 0.0286(11) Uani 1 1 d . . . . .
H44 H 0.2019 0.0769 0.0686 0.034 Uiso 1 1 calc R . . . .
C45 C 0.1478(4) 0.2477(4) 0.0643(3) 0.0254(10) Uani 1 1 d . . . . .
C46 C 0.0435(4) 0.2650(4) 0.0228(3) 0.0305(11) Uani 1 1 d . . . . .
O14 O 0.7611(3) 0.4383(3) 0.1589(3) 0.0400(9) Uani 1 1 d D . . . .
H14A H 0.8153 0.4037 0.1130 0.8(3) Uiso 1 1 d DR . . . .
H14B H 0.6914 0.4407 0.1516 0.22(6) Uiso 1 1 d DR . . . .
O15 O -0.1683(3) 0.6215(3) 0.1402(2) 0.0314(8) Uani 1 1 d D . . . .
H15A H -0.210(5) 0.576(4) 0.159(4) 0.053(19) Uiso 1 1 d D . . . .
H15B H -0.132(5) 0.612(5) 0.182(3) 0.043(17) Uiso 1 1 d D . . . .
O12 O 0.0490(11) -0.0522(10) 0.0904(11) 0.059(4) Uani 0.5 1 d . . . A 1
O13 O -0.0109(11) -0.0442(13) 0.1071(11) 0.066(4) Uani 0.5 1 d . . . B 2

loop_
_atom_site_aniso_label
_atom_site_aniso_U_11
_atom_site_aniso_U_22
_atom_site_aniso_U_33
_atom_site_aniso_U_23
_atom_site_aniso_U_13
_atom_site_aniso_U_12
O1 0.0136(16) 0.0197(15) 0.041(2) -0.0137(14) -0.0044(14) -0.0065(13)
O2 0.0141(15) 0.0196(16) 0.0342(19) -0.0051(13) 0.0014(13) -0.0051(13)
O3 0.0211(16) 0.0164(15) 0.0314(19) -0.0079(13) 0.0019(13) -0.0071(13)
O4 0.0197(17) 0.0154(15) 0.0323(19) 0.0048(13) -0.0043(14) -0.0061(13)
O5 0.0165(16) 0.0121(15) 0.037(2) 0.0039(13) -0.0046(14) -0.0049(12)
O6 0.0146(15) 0.0177(15) 0.037(2) 0.0023(13) -0.0093(13) -0.0058(13)
O7 0.0171(16) 0.0147(15) 0.039(2) 0.0006(13) -0.0174(15) -0.0007(12)
O8 0.0222(16) 0.0144(14) 0.032(2) -0.0070(13) -0.0135(14) -0.0032(12)
C1 0.012(2) 0.0099(18) 0.022(2) 0.0014(16) -0.0055(17) -0.0011(15)
C2 0.015(2) 0.0115(19) 0.025(2) -0.0014(16) -0.0086(17) -0.0035(16)
C3 0.019(2) 0.0113(19) 0.028(3) -0.0024(17) -0.0065(19) -0.0039(17)
C4 0.012(2) 0.0146(19) 0.026(2) -0.0022(17) -0.0033(17) -0.0037(16)
C5 0.014(2) 0.0116(19) 0.026(2) 0.0006(16) -0.0074(17) -0.0037(16)
C6 0.016(2) 0.0114(18) 0.023(2) 0.0002(16) -0.0084(18) -0.0036(16)
C7 0.023(2) 0.029(2) 0.037(3) -0.013(2) 0.000(2) -0.013(2)
C8 0.012(2) 0.0123(19) 0.028(3) -0.0004(17) -0.0070(17) -0.0032(16)
C9 0.022(2) 0.016(2) 0.030(3) 0.0021(18) -0.0124(19) -0.0067(18)
C10 0.032(3) 0.024(2) 0.036(3) 0.005(2) -0.015(2) -0.007(2)
C11 0.0111(19) 0.0134(19) 0.025(2) 0.0001(16) -0.0079(17) -0.0056(16)
C12 0.013(2) 0.017(2) 0.031(3) -0.0031(18) -0.0083(18) -0.0060(17)
C13 0.016(2) 0.022(2) 0.024(2) -0.0003(18) -0.0092(18) -0.0070(18)
C14 0.013(2) 0.0127(19) 0.033(3) 0.0027(17) -0.0109(19) -0.0048(17)
C15 0.0093(19) 0.0117(19) 0.027(2) -0.0016(16) -0.0064(17) -0.0023(16)
C16 0.0106(19) 0.0154(19) 0.025(2) 0.0005(17) -0.0070(17) -0.0047(16)
C17 0.025(2) 0.028(2) 0.024(3) 0.0041(19) -0.006(2) -0.010(2)
C18 0.014(2) 0.0120(19) 0.029(3) -0.0003(17) -0.0073(18) -0.0041(16)
C19 0.019(2) 0.015(2) 0.035(3) -0.0056(18) -0.0123(19) -0.0019(17)
C20 0.034(3) 0.030(3) 0.043(3) -0.011(2) -0.018(2) -0.001(2)
C21 0.015(2) 0.0092(18) 0.023(2) -0.0051(16) -0.0062(17) 0.0010(16)
C22 0.020(2) 0.0105(18) 0.026(2) -0.0027(16) -0.0038(18) -0.0064(17)
C23 0.020(2) 0.0098(18) 0.022(2) -0.0021(16) -0.0088(18) -0.0027(16)
C24 0.0114(19) 0.0117(18) 0.023(2) -0.0032(16) -0.0052(17) -0.0028(16)
C25 0.019(2) 0.0097(18) 0.020(2) -0.0036(16) -0.0060(17) -0.0046(16)
C26 0.014(2) 0.0091(18) 0.023(2) 0.0004(16) -0.0086(17) -0.0006(16)
C27 0.020(2) 0.015(2) 0.030(3) 0.0037(18) -0.0102(19) -0.0056(17)
C28 0.0106(19) 0.0095(18) 0.022(2) 0.0007(16) -0.0040(17) -0.0019(15)
C29 0.021(2) 0.0121(19) 0.024(2) -0.0037(16) -0.0049(18) -0.0059(17)
C30 0.025(2) 0.021(2) 0.027(3) -0.0022(18) -0.004(2) -0.0101(19)
C31 0.012(2) 0.0143(19) 0.020(2) -0.0004(16) -0.0011(17) -0.0049(16)
C32 0.0112(19) 0.0116(19) 0.024(2) 0.0026(16) -0.0047(17) -0.0010(16)
C33 0.015(2) 0.016(2) 0.025(2) 0.0002(17) -0.0072(18) -0.0059(17)
C34 0.013(2) 0.015(2) 0.024(2) -0.0032(17) -0.0024(17) -0.0050(17)
C35 0.0095(19) 0.0122(19) 0.022(2) -0.0007(16) -0.0022(16) -0.0036(16)
C36 0.0113(19) 0.0155(19) 0.020(2) 0.0001(16) -0.0042(17) -0.0038(16)
C37 0.021(2) 0.017(2) 0.038(3) -0.0014(19) -0.015(2) -0.0054(18)
C38 0.0122(19) 0.0101(18) 0.022(2) -0.0002(16) -0.0058(17) -0.0039(16)
C39 0.015(2) 0.016(2) 0.026(3) 0.0013(17) -0.0046(18) -0.0034(17)
C40 0.025(2) 0.020(2) 0.032(3) 0.0045(19) -0.010(2) -0.0057(19)
Cu1 0.0290(5) 0.0291(5) 0.0460(6) 0.0010(4) -0.0209(4) -0.0069(4)
O9 0.047(2) 0.0229(17) 0.066(3) -0.0073(17) -0.040(2) 0.0014(16)
O10 0.0220(17) 0.0312(18) 0.040(2) 0.0023(15) -0.0129(15) -0.0085(15)
O11 0.043(2) 0.037(2) 0.065(3) -0.0106(18) -0.026(2) -0.0128(18)
N1 0.024(2) 0.025(2) 0.035(2) -0.0078(17) -0.0119(18) 0.0006(17)
C41 0.029(3) 0.027(2) 0.036(3) -0.009(2) -0.016(2) -0.003(2)
C42 0.021(2) 0.035(3) 0.030(3) -0.001(2) -0.011(2) -0.001(2)
C43 0.029(3) 0.027(2) 0.036(3) 0.008(2) -0.014(2) -0.007(2)
C44 0.029(3) 0.024(2) 0.033(3) 0.000(2) -0.005(2) -0.012(2)
C45 0.020(2) 0.031(2) 0.024(3) -0.0026(19) -0.0032(19) -0.009(2)
C46 0.027(3) 0.036(3) 0.033(3) -0.002(2) -0.007(2) -0.016(2)
O14 0.036(2) 0.0306(19) 0.060(3) 0.0025(17) -0.0210(19) -0.0137(16)
O15 0.0266(19) 0.0302(18) 0.039(2) 0.0039(16) -0.0095(16) -0.0122(15)
O12 0.071(9) 0.026(5) 0.098(10) 0.010(5) -0.071(9) -0.004(7)
O13 0.059(8) 0.060(7) 0.075(8) -0.039(6) -0.050(8) 0.024(7)

loop_
_atom_type_symbol
_atom_type_description
_atom_type_scat_dispersion_real
_atom_type_scat_dispersion_imag
_atom_type_scat_source
C C 0.0033 0.0016 'International Tables Vol C Tables 4.2.6.8 and 6.1.1.4'
H H 0.0000 0.0000 'International Tables Vol C Tables 4.2.6.8 and 6.1.1.4'
Cu Cu 0.3201 1.2651 'International Tables Vol C Tables 4.2.6.8 and 6.1.1.4'
N N 0.0061 0.0033 'International Tables Vol C Tables 4.2.6.8 and 6.1.1.4'
O O 0.0106 0.0060 'International Tables Vol C Tables 4.2.6.8 and 6.1.1.4'

loop_
_exptl_crystal_face_index_h
_exptl_crystal_face_index_k
_exptl_crystal_face_index_l
_exptl_crystal_face_perp_dist
_exptl_oxdiff_crystal_face_indexfrac_h
_exptl_oxdiff_crystal_face_indexfrac_k
_exptl_oxdiff_crystal_face_indexfrac_l
_exptl_oxdiff_crystal_face_x
_exptl_oxdiff_crystal_face_y
_exptl_oxdiff_crystal_face_z
-5 -18 -1 0.0640 -5.0000 -18.0000 -1.0000 -0.0001 0.6562 0.7650
6 18 1 0.0846 6.0000 18.0000 1.0000 -0.0330 -0.6960 -0.7268
16 0 11 0.0638 16.0000 0.0000 11.0000 -0.0284 -0.7193 0.7391
-16 -2 -11 0.0827 -16.0000 -2.0000 -11.0000 0.0150 0.7693 -0.6316
-4 2 18 0.0263 -4.0000 2.0000 18.0000 0.9673 -0.0268 -0.0516
4 -2 -18 0.0591 4.0000 -2.0000 -18.0000 -0.9673 0.0268 0.0516
-11 5 -15 0.0765 -11.0000 5.0000 -15.0000 -0.2865 0.4257 -0.8632
4 18 2 0.0689 4.0000 18.0000 2.0000 0.0789 -0.6240 -0.7916
-2 -1 20 0.0084 -2.0000 -1.0000 20.0000 0.9722 -0.0465 0.2093
-3 -16 -11 0.0702 -3.0000 -16.0000 -11.0000 -0.5094 0.6022 0.6179

loop_
_geom_angle_atom_site_label_1
_geom_angle_atom_site_label_2
_geom_angle_atom_site_label_3
_geom_angle
_geom_angle_site_symmetry_1
_geom_angle_site_symmetry_3
C2 O1 H1 109(4) . .
C4 O2 H2 118(6) . .
C12 O3 H3 110(4) . .
C14 O4 H4 116(5) . .
C22 O5 H5 103(4) . .
C24 O6 H6 109(4) . .
C32 O7 H7 115(4) . .
C34 O8 H8 118(4) . .
C2 C1 C38 121.2(4) . .
C6 C1 C2 117.5(4) . .
C6 C1 C38 121.3(4) . .
O1 C2 C1 120.8(4) . .
O1 C2 C3 117.0(4) . .
C1 C2 C3 122.2(4) . .
C2 C3 C7 121.6(4) . .
C4 C3 C2 117.5(4) . .
C4 C3 C7 120.8(4) . .
O2 C4 C5 118.0(4) . .
C3 C4 O2 119.2(4) . .
C3 C4 C5 122.7(4) . .
C4 C5 C8 121.5(4) . .
C6 C5 C4 117.2(4) . .
C6 C5 C8 121.3(4) . .
C1 C6 C5 122.8(4) . .
C1 C6 H6A 118.6 . .
C5 C6 H6A 118.6 . .
C3 C7 H7A 109.5 . .
C3 C7 H7B 109.5 . .
C3 C7 H7C 109.5 . .
H7A C7 H7B 109.5 . .
H7A C7 H7C 109.5 . .
H7B C7 H7C 109.5 . .
C5 C8 H8A 106.4 . .
C5 C8 C9 112.9(3) . .
C5 C8 C11 111.1(3) . .
C9 C8 H8A 106.4 . .
C9 C8 C11 113.1(3) . .
C11 C8 H8A 106.4 . .
C8 C9 H9A 109.1 . .
C8 C9 H9B 109.1 . .
H9A C9 H9B 107.8 . .
C10 C9 C8 112.6(4) . .
C10 C9 H9A 109.1 . .
C10 C9 H9B 109.1 . .
C9 C10 H10A 109.5 . .
C9 C10 H10B 109.5 . .
C9 C10 H10C 109.5 . .
H10A C10 H10B 109.5 . .
H10A C10 H10C 109.5 . .
H10B C10 H10C 109.5 . .
C12 C11 C8 121.1(4) . .
C12 C11 C16 118.4(4) . .
C16 C11 C8 120.5(4) . .
O3 C12 C11 122.5(4) . .
O3 C12 C13 115.9(4) . .
C11 C12 C13 121.6(4) . .
C12 C13 C17 120.8(4) . .
C14 C13 C12 117.8(4) . .
C14 C13 C17 121.3(4) . .
O4 C14 C13 115.5(4) . .
C15 C14 O4 122.0(4) . .
C15 C14 C13 122.5(4) . .
C14 C15 C16 117.8(4) . .
C14 C15 C18 120.9(3) . .
C16 C15 C18 121.3(4) . .
C11 C16 C15 121.9(4) . .
C11 C16 H16 119.0 . .
C15 C16 H16 119.0 . .
C13 C17 H17A 109.5 . .
C13 C17 H17B 109.5 . .
C13 C17 H17C 109.5 . .
H17A C17 H17B 109.5 . .
H17A C17 H17C 109.5 . .
H17B C17 H17C 109.5 . .
C15 C18 H18 106.7 . .
C19 C18 C15 113.9(3) . .
C19 C18 H18 106.7 . .
C19 C18 C21 112.6(4) . .
C21 C18 C15 109.6(3) . .
C21 C18 H18 106.7 . .
C18 C19 H19A 108.9 . .
C18 C19 H19B 108.9 . .
H19A C19 H19B 107.7 . .
C20 C19 C18 113.2(4) . .
C20 C19 H19A 108.9 . .
C20 C19 H19B 108.9 . .
C19 C20 H20A 109.5 . .
C19 C20 H20B 109.5 . .
C19 C20 H20C 109.5 . .
H20A C20 H20B 109.5 . .
H20A C20 H20C 109.5 . .
H20B C20 H20C 109.5 . .
C22 C21 C18 121.4(4) . .
C26 C21 C18 121.1(3) . .
C26 C21 C22 117.6(4) . .
O5 C22 C21 117.6(4) . .
O5 C22 C23 120.0(4) . .
C21 C22 C23 122.2(4) . .
C22 C23 C27 122.2(4) . .
C24 C23 C22 117.6(4) . .
C24 C23 C27 120.1(4) . .
O6 C24 C23 117.4(3) . .
O6 C24 C25 120.4(4) . .
C23 C24 C25 122.1(4) . .
C24 C25 C28 122.1(3) . .
C26 C25 C24 117.2(4) . .
C26 C25 C28 120.7(3) . .
C21 C26 H26 118.4 . .
C25 C26 C21 123.2(4) . .
C25 C26 H26 118.4 . .
C23 C27 H27A 109.5 . .
C23 C27 H27B 109.5 . .
C23 C27 H27C 109.5 . .
H27A C27 H27B 109.5 . .
H27A C27 H27C 109.5 . .
H27B C27 H27C 109.5 . .
C25 C28 H28 106.7 . .
C25 C28 C29 111.9(3) . .
C25 C28 C31 111.5(3) . .
C29 C28 H28 106.7 . .
C31 C28 H28 106.7 . .
C31 C28 C29 112.9(3) . .
C28 C29 H29A 108.7 . .
C28 C29 H29B 108.7 . .
H29A C29 H29B 107.6 . .
C30 C29 C28 114.4(3) . .
C30 C29 H29A 108.7 . .
C30 C29 H29B 108.7 . .
C29 C30 H30A 109.5 . .
C29 C30 H30B 109.5 . .
C29 C30 H30C 109.5 . .
H30A C30 H30B 109.5 . .
H30A C30 H30C 109.5 . .
H30B C30 H30C 109.5 . .
C32 C31 C28 122.6(3) . .
C32 C31 C36 117.2(4) . .
C36 C31 C28 120.1(4) . .
O7 C32 C33 120.3(4) . .
C31 C32 O7 116.7(3) . .
C31 C32 C33 123.0(4) . .
C32 C33 C34 117.2(4) . .
C32 C33 C37 121.6(4) . .
C34 C33 C37 121.1(4) . .
O8 C34 C33 121.0(4) . .
O8 C34 C35 116.9(3) . .
C35 C34 C33 122.1(4) . .
C34 C35 C36 117.5(4) . .
C34 C35 C38 122.1(3) . .
C36 C35 C38 120.4(4) . .
C31 C36 H36 118.6 . .
C35 C36 C31 122.9(4) . .
C35 C36 H36 118.6 . .
C33 C37 H37A 109.5 . .
C33 C37 H37B 109.5 . .
C33 C37 H37C 109.5 . .
H37A C37 H37B 109.5 . .
H37A C37 H37C 109.5 . .
H37B C37 H37C 109.5 . .
C1 C38 C35 111.7(3) . .
C1 C38 H38 106.5 . .
C1 C38 C39 113.2(3) . .
C35 C38 H38 106.5 . .
C35 C38 C39 112.0(3) . .
C39 C38 H38 106.5 . .
C38 C39 H39A 108.9 . .
C38 C39 H39B 108.9 . .
H39A C39 H39B 107.7 . .
C40 C39 C38 113.3(4) . .
C40 C39 H39A 108.9 . .
C40 C39 H39B 108.9 . .
C39 C40 H40A 109.5 . .
C39 C40 H40B 109.5 . .
C39 C40 H40C 109.5 . .
H40A C40 H40B 109.5 . .
H40A C40 H40C 109.5 . .
H40B C40 H40C 109.5 . .
O9 Cu1 O9 180.00(18) . 2_565
O9 Cu1 O10 91.55(14) . .
O9 Cu1 O10 88.45(14) . 2_565
O9 Cu1 O10 91.55(14) 2_565 2_565
O9 Cu1 O10 88.45(14) 2_565 .
O10 Cu1 O10 180.0 . 2_565
N1 O9 Cu1 125.2(3) . .
C46 O10 Cu1 123.4(3) . .
O9 N1 C41 113.4(4) . .
O9 N1 C45 125.1(4) . .
C45 N1 C41 121.4(4) . .
N1 C41 H41 119.8 . .
N1 C41 C42 120.4(4) . .
C42 C41 H41 119.8 . .
C41 C42 H42 119.9 . .
C41 C42 C43 120.2(4) . .
C43 C42 H42 119.9 . .
C42 C43 H43 120.8 . .
C42 C43 C44 118.5(4) . .
C44 C43 H43 120.8 . .
C43 C44 H44 119.2 . .
C43 C44 C45 121.6(4) . .
C45 C44 H44 119.2 . .
N1 C45 C44 117.9(4) . .
N1 C45 C46 123.1(4) . .
C44 C45 C46 118.9(4) . .
O10 C46 C45 119.3(4) . .
O11 C46 O10 124.2(4) . .
O11 C46 C45 116.2(4) . .
H14A O14 H14B 105.1 . .
H15A O15 H15B 101(5) . .

loop_
_geom_bond_atom_site_label_1
_geom_bond_atom_site_label_2
_geom_bond_distance
_geom_bond_site_symmetry_2
O1 H1 0.84(2) .
O1 C2 1.386(5) .
O2 H2 0.85(2) .
O2 C4 1.393(5) .
O3 H3 0.83(2) .
O3 C12 1.376(5) .
O4 H4 0.83(2) .
O4 C14 1.387(5) .
O5 H5 0.84(2) .
O5 C22 1.385(5) .
O6 H6 0.809(19) .
O6 C24 1.381(5) .
O7 H7 0.74(5) .
O7 C32 1.389(5) .
O8 H8 0.83(2) .
O8 C34 1.385(5) .
C1 C2 1.396(6) .
C1 C6 1.389(6) .
C1 C38 1.521(5) .
C2 C3 1.398(6) .
C3 C4 1.391(6) .
C3 C7 1.514(6) .
C4 C5 1.395(6) .
C5 C6 1.394(6) .
C5 C8 1.522(5) .
C6 H6A 0.9500 .
C7 H7A 0.9800 .
C7 H7B 0.9800 .
C7 H7C 0.9800 .
C8 H8A 1.0000 .
C8 C9 1.529(6) .
C8 C11 1.532(5) .
C9 H9A 0.9900 .
C9 H9B 0.9900 .
C9 C10 1.523(6) .
C10 H10A 0.9800 .
C10 H10B 0.9800 .
C10 H10C 0.9800 .
C11 C12 1.386(6) .
C11 C16 1.396(6) .
C12 C13 1.405(6) .
C13 C14 1.403(6) .
C13 C17 1.508(6) .
C14 C15 1.378(6) .
C15 C16 1.403(5) .
C15 C18 1.534(5) .
C16 H16 0.9500 .
C17 H17A 0.9800 .
C17 H17B 0.9800 .
C17 H17C 0.9800 .
C18 H18 1.0000 .
C18 C19 1.525(6) .
C18 C21 1.531(5) .
C19 H19A 0.9900 .
C19 H19B 0.9900 .
C19 C20 1.523(6) .
C20 H20A 0.9800 .
C20 H20B 0.9800 .
C20 H20C 0.9800 .
C21 C22 1.393(6) .
C21 C26 1.390(6) .
C22 C23 1.400(6) .
C23 C24 1.396(6) .
C23 C27 1.507(6) .
C24 C25 1.408(6) .
C25 C26 1.383(5) .
C25 C28 1.520(5) .
C26 H26 0.9500 .
C27 H27A 0.9800 .
C27 H27B 0.9800 .
C27 H27C 0.9800 .
C28 H28 1.0000 .
C28 C29 1.535(6) .
C28 C31 1.527(5) .
C29 H29A 0.9900 .
C29 H29B 0.9900 .
C29 C30 1.522(6) .
C30 H30A 0.9800 .
C30 H30B 0.9800 .
C30 H30C 0.9800 .
C31 C32 1.384(6) .
C31 C36 1.397(5) .
C32 C33 1.395(6) .
C33 C34 1.408(6) .
C33 C37 1.500(6) .
C34 C35 1.392(6) .
C35 C36 1.393(6) .
C35 C38 1.527(5) .
C36 H36 0.9500 .
C37 H37A 0.9800 .
C37 H37B 0.9800 .
C37 H37C 0.9800 .
C38 H38 1.0000 .
C38 C39 1.533(6) .
C39 H39A 0.9900 .
C39 H39B 0.9900 .
C39 C40 1.519(6) .
C40 H40A 0.9800 .
C40 H40B 0.9800 .
C40 H40C 0.9800 .
Cu1 O9 1.903(3) .
Cu1 O9 1.903(3) 2_565
Cu1 O10 1.923(3) .
Cu1 O10 1.923(3) 2_565
O9 N1 1.342(5) .
O10 C46 1.279(6) .
O11 C46 1.225(6) .
N1 C41 1.358(6) .
N1 C45 1.352(6) .
C41 H41 0.9500 .
C41 C42 1.367(6) .
C42 H42 0.9500 .
C42 C43 1.371(7) .
C43 H43 0.9500 .
C43 C44 1.372(7) .
C44 H44 0.9500 .
C44 C45 1.393(6) .
C45 C46 1.518(6) .
O14 H14A 0.8681 .
O14 H14B 0.8781 .
O15 H15A 0.87(2) .
O15 H15B 0.86(2) .

loop_
_geom_torsion_atom_site_label_1
_geom_torsion_atom_site_label_2
_geom_torsion_atom_site_label_3
_geom_torsion_atom_site_label_4
_geom_torsion
O1 C2 C3 C4 177.1(4)
O1 C2 C3 C7 -1.0(6)
O2 C4 C5 C6 177.7(3)
O2 C4 C5 C8 -2.4(6)
O3 C12 C13 C14 -179.3(3)
O3 C12 C13 C17 -2.3(6)
O4 C14 C15 C16 -178.1(3)
O4 C14 C15 C18 2.5(6)
O5 C22 C23 C24 174.6(4)
O5 C22 C23 C27 -4.7(6)
O6 C24 C25 C26 179.0(4)
O6 C24 C25 C28 -3.1(6)
O7 C32 C33 C34 178.9(4)
O7 C32 C33 C37 -5.0(6)
O8 C34 C35 C36 177.8(4)
O8 C34 C35 C38 -4.1(6)
C1 C2 C3 C4 -1.4(6)
C1 C2 C3 C7 -179.5(4)
C1 C38 C39 C40 -59.3(4)
C2 C1 C6 C5 -2.9(6)
C2 C1 C38 C35 -96.6(4)
C2 C1 C38 C39 135.8(4)
C2 C3 C4 O2 -177.1(4)
C2 C3 C4 C5 -1.5(6)
C3 C4 C5 C6 2.1(6)
C3 C4 C5 C8 -178.0(4)
C4 C5 C6 C1 0.2(6)
C4 C5 C8 C9 -133.1(4)
C4 C5 C8 C11 98.6(4)
C5 C8 C9 C10 61.5(5)
C5 C8 C11 C12 -86.6(5)
C5 C8 C11 C16 94.2(4)
C6 C1 C2 O1 -174.9(4)
C6 C1 C2 C3 3.5(6)
C6 C1 C38 C35 83.2(5)
C6 C1 C38 C39 -44.3(5)
C6 C5 C8 C9 46.8(5)
C6 C5 C8 C11 -81.5(5)
C7 C3 C4 O2 1.1(6)
C7 C3 C4 C5 176.6(4)
C8 C5 C6 C1 -179.7(4)
C8 C11 C12 O3 -0.3(6)
C8 C11 C12 C13 -178.7(4)
C8 C11 C16 C15 178.2(3)
C9 C8 C11 C12 145.3(4)
C9 C8 C11 C16 -34.0(5)
C11 C8 C9 C10 -171.3(4)
C11 C12 C13 C14 -0.8(6)
C11 C12 C13 C17 176.3(4)
C12 C11 C16 C15 -1.0(6)
C12 C13 C14 O4 177.9(3)
C12 C13 C14 C15 1.5(6)
C13 C14 C15 C16 -2.0(6)
C13 C14 C15 C18 178.6(4)
C14 C15 C16 C11 1.7(6)
C14 C15 C18 C19 -146.1(4)
C14 C15 C18 C21 86.7(4)
C15 C18 C19 C20 175.1(4)
C15 C18 C21 C22 -99.5(4)
C15 C18 C21 C26 81.2(5)
C16 C11 C12 O3 179.0(4)
C16 C11 C12 C13 0.6(6)
C16 C15 C18 C19 34.5(5)
C16 C15 C18 C21 -92.7(4)
C17 C13 C14 O4 0.8(6)
C17 C13 C14 C15 -175.5(4)
C18 C15 C16 C11 -178.9(3)
C18 C21 C22 O5 5.3(6)
C18 C21 C22 C23 -179.5(4)
C18 C21 C26 C25 178.9(4)
C19 C18 C21 C22 132.6(4)
C19 C18 C21 C26 -46.7(5)
C21 C18 C19 C20 -59.2(5)
C21 C22 C23 C24 -0.5(6)
C21 C22 C23 C27 -179.9(4)
C22 C21 C26 C25 -0.4(6)
C22 C23 C24 O6 -179.4(4)
C22 C23 C24 C25 1.8(6)
C23 C24 C25 C26 -2.2(6)
C23 C24 C25 C28 175.6(4)
C24 C25 C26 C21 1.6(6)
C24 C25 C28 C29 -137.2(4)
C24 C25 C28 C31 95.3(4)
C25 C28 C29 C30 177.2(3)
C25 C28 C31 C32 -93.2(4)
C25 C28 C31 C36 90.9(4)
C26 C21 C22 O5 -175.4(4)
C26 C21 C22 C23 -0.1(6)
C26 C25 C28 C29 40.6(5)
C26 C25 C28 C31 -86.9(5)
C27 C23 C24 O6 -0.1(6)
C27 C23 C24 C25 -178.9(4)
C28 C25 C26 C21 -176.3(4)
C28 C31 C32 O7 2.9(6)
C28 C31 C32 C33 -176.7(4)
C28 C31 C36 C35 176.9(4)
C29 C28 C31 C32 139.8(4)
C29 C28 C31 C36 -36.1(5)
C31 C28 C29 C30 -56.0(5)
C31 C32 C33 C34 -1.5(6)
C31 C32 C33 C37 174.7(4)
C32 C31 C36 C35 0.8(6)
C32 C33 C34 O8 -177.8(4)
C32 C33 C34 C35 3.9(6)
C33 C34 C35 C36 -3.9(6)
C33 C34 C35 C38 174.3(4)
C34 C35 C36 C31 1.5(6)
C34 C35 C38 C1 93.8(4)
C34 C35 C38 C39 -138.0(4)
C35 C38 C39 C40 173.3(3)
C36 C31 C32 O7 178.9(4)
C36 C31 C32 C33 -0.7(6)
C36 C35 C38 C1 -88.1(5)
C36 C35 C38 C39 40.1(5)
C37 C33 C34 O8 6.0(6)
C37 C33 C34 C35 -172.3(4)
C38 C1 C2 O1 5.0(6)
C38 C1 C2 C3 -176.6(4)
C38 C1 C6 C5 177.2(4)
C38 C35 C36 C31 -176.7(4)
Cu1 O9 N1 C41 175.7(3)
Cu1 O9 N1 C45 -2.3(7)
Cu1 O10 C46 O11 -145.9(4)
Cu1 O10 C46 C45 39.5(6)
O9 N1 C41 C42 -177.1(5)
O9 N1 C45 C44 175.8(4)
O9 N1 C45 C46 -7.2(7)
N1 C41 C42 C43 1.2(8)
N1 C45 C46 O10 -12.4(7)
N1 C45 C46 O11 172.6(5)
C41 N1 C45 C44 -2.1(7)
C41 N1 C45 C46 174.9(5)
C41 C42 C43 C44 -2.3(8)
C42 C43 C44 C45 1.2(8)
C43 C44 C45 N1 0.9(7)
C43 C44 C45 C46 -176.1(5)
C44 C45 C46 O10 164.4(4)
C44 C45 C46 O11 -10.6(7)
C45 N1 C41 C42 1.0(7)
